data_2210744
loop_
_publ_author_name
Shashidhar
'Chopra, Deepak'
'Shivashankar, S. A.'
'Guru Row, T. N.'

_publ_section_title <i>N</i>-(2-{[(2<i>E</i>)-2-(2-Hydroxybenzylidene)hydrazino]carbonyl}phenyl)benzamide
_journal_coeditor_code OB2063
_journal_issue 10
_journal_name_full 'Acta Crystallographica Section E'
_journal_page_first o4473
_journal_page_last o4475
_journal_paper_doi 10.1107/S1600536806036324
_journal_volume 62
_journal_year 2006
_chemical_formula_iupac 'C21 H17 N3 O3'
_chemical_formula_moiety 'C21 H17 N3 O3'
_chemical_formula_sum 'C21 H17 N3 O3'
_chemical_formula_weight 359.38
_chemical_name_systematic
;
N-(2-{[(2E)-2-(2-hydroxybenzylidene)hydrazino]carbonyl}phenyl)benzamide
;
_space_group_IT_number 15
_symmetry_cell_setting monoclinic
_symmetry_space_group_name_Hall '-C 2yc'
_symmetry_space_group_name_H-M 'C 1 2/c 1'
_atom_sites_solution_hydrogens geom
_atom_sites_solution_primary direct
_atom_sites_solution_secondary difmap
_cell_angle_alpha 90
_cell_angle_beta 113.085(4)
_cell_angle_gamma 90
_cell_formula_units_Z 8
_cell_length_a 21.226(4)
_cell_length_b 8.362(2)
_cell_length_c 22.497(4)
_cell_measurement_reflns_used 569
_cell_measurement_temperature 290(2)
_cell_measurement_theta_max 25.4
_cell_measurement_theta_min 1.4
_cell_volume 3673.3(13)
_computing_cell_refinement 'SAINT (Bruker, 2000)'
_computing_data_collection 'SMART (Bruker, 2000)'
_computing_data_reduction SAINT
_computing_molecular_graphics 'ORTEP-3 for Windows (Farrugia, 1997) and CAMERON (Watkin <i>et al.</i>, 1993)'
_computing_publication_material 'PLATON (Spek, 2003)'
_computing_structure_refinement 'SHELXL97 (Sheldrick, 1997)'
_computing_structure_solution 'SIR92 (Altomare <i>et al.</i>,  1993)'
_diffrn_ambient_temperature 290(2)
_diffrn_measured_fraction_theta_full 0.983
_diffrn_measured_fraction_theta_max 0.983
_diffrn_measurement_device_type 'Bruker SMART APEX CCD'
_diffrn_measurement_method '\f and \w'
_diffrn_radiation_monochromator graphite
_diffrn_radiation_source 'fine-focus sealed tube'
_diffrn_radiation_type MoK\a
_diffrn_radiation_wavelength 0.71073
_diffrn_reflns_av_R_equivalents 0.0682
_diffrn_reflns_av_sigmaI/netI 0.0683
_diffrn_reflns_limit_h_max 25
_diffrn_reflns_limit_h_min -24
_diffrn_reflns_limit_k_max 9
_diffrn_reflns_limit_k_min -9
_diffrn_reflns_limit_l_max 26
_diffrn_reflns_limit_l_min -26
_diffrn_reflns_number 12677
_diffrn_reflns_reduction_process
;
;
_diffrn_reflns_theta_full 25.00
_diffrn_reflns_theta_max 25.00
_diffrn_reflns_theta_min 1.97
_exptl_absorpt_coefficient_mu 0.089
_exptl_absorpt_correction_T_max 0.9824
_exptl_absorpt_correction_T_min 0.9332
_exptl_absorpt_correction_type multi-scan
_exptl_absorpt_process_details '(SADABS; Sheldrick, 1996)'
_exptl_crystal_colour colourless
_exptl_crystal_density_diffrn 1.300
_exptl_crystal_density_method 'Not Measured'
_exptl_crystal_description block
_exptl_crystal_F_000 1504
_exptl_crystal_size_max 0.30
_exptl_crystal_size_mid 0.25
_exptl_crystal_size_min 0.20
_refine_diff_density_max 0.135
_refine_diff_density_min -0.152
_refine_ls_extinction_method none
_refine_ls_goodness_of_fit_ref 1.213
_refine_ls_hydrogen_treatment refall
_refine_ls_matrix_type full
_refine_ls_number_parameters 312
_refine_ls_number_reflns 3185
_refine_ls_number_restraints 0
_refine_ls_restrained_S_all 1.213
_refine_ls_R_factor_all 0.1825
_refine_ls_R_factor_gt 0.0980
_refine_ls_shift/su_max 0.000
_refine_ls_shift/su_mean 0.000
_refine_ls_structure_factor_coef Fsqd
_refine_ls_weighting_details 'calc w=1/[\s^2^(Fo^2^)+(0.0451P)^2^+0.2154P] where P=(Fo^2^+2Fc^2^)/3'
_refine_ls_weighting_scheme calc
_refine_ls_wR_factor_gt 0.1345
_refine_ls_wR_factor_ref 0.1571
_reflns_number_gt 1832
_reflns_number_total 3185
_reflns_threshold_expression I>2\s(I)
_cod_data_source_file ob2063.cif
_cod_data_source_block I
_cod_depositor_comments
;
The following automatic conversions were performed:
'_symmetry_cell_setting' value 'Monoclinic' changed to 'monoclinic'
according to '/home/saulius/struct/CIF-dictionaries/cif_core.dic'
dictionary named 'cif_core.dic' version 2.4.1 from 2010-06-29.

Automatic conversion script
Id: cif_fix_enum 1527 2010-12-29 10:47:43Z saulius 

The following automatic conversions were performed:

'_symmetry_cell_setting' value 'Monoclinic' changed to 'monoclinic'
according to /home/saulius/struct/CIF-dictionaries/cif_core.dic
dictionary named 'cif_core.dic' version 2.4.1 from 2010-06-29.

Automatic conversion script
Id: cif_fix_values 1715 2011-07-08 13:25:40Z adriana 
;
_cod_original_cell_volume 3673.1(12)
_cod_original_sg_symbol_H-M 'C 2/c'
_cod_database_code 2210744
_cod_database_fobs_code 2210744

loop_
_symmetry_equiv_pos_site_id
_symmetry_equiv_pos_as_xyz
1 x,y,z
2 -x,y,1/2-z
3 -x,-y,-z
4 x,-y,1/2+z
5 1/2+x,1/2+y,z
6 1/2-x,1/2+y,1/2-z
7 1/2-x,1/2-y,-z
8 1/2+x,1/2-y,1/2+z

loop_
_atom_site_type_symbol
_atom_site_label
_atom_site_fract_x
_atom_site_fract_y
_atom_site_fract_z
_atom_site_U_iso_or_equiv
_atom_site_adp_type
_atom_site_calc_flag
_atom_site_occupancy
N N1 0.46286(17) 0.2380(4) 0.53451(17) 0.0630(9) Uani d 1
N N2 0.45161(16) -0.2380(4) 0.66298(14) 0.0615(9) Uani d 1
N N3 0.49516(17) -0.1741(4) 0.63766(16) 0.0660(10) Uani d 1
O O1 0.44834(13) 0.0704(3) 0.63240(12) 0.0752(9) Uani d 1
O O2 0.45434(14) 0.3589(3) 0.44103(13) 0.0803(9) Uani d 1
O O3 0.36298(17) -0.2099(4) 0.71587(14) 0.0863(10) Uani d 1
C C1 0.3290(3) -0.4438(9) 0.7513(2) 0.0922(16) Uani d 1
C C2 0.3314(3) -0.6050(10) 0.7593(3) 0.113(2) Uani d 1
C C3 0.3718(4) -0.7005(8) 0.7384(3) 0.111(2) Uani d 1
C C4 0.4098(3) -0.6288(6) 0.7083(2) 0.0878(15) Uani d 1
C C5 0.4085(2) -0.4631(5) 0.69941(17) 0.0638(11) Uani d 1
C C6 0.3676(2) -0.3711(6) 0.72183(18) 0.0675(11) Uani d 1
C C7 0.4516(2) -0.3901(6) 0.66987(18) 0.0642(12) Uani d 1
C C8 0.4918(2) -0.0153(5) 0.62514(17) 0.0576(10) Uani d 1
C C9 0.5440(2) 0.0451(5) 0.60218(18) 0.0575(10) Uani d 1
C C10 0.5284(2) 0.1705(5) 0.55658(18) 0.0586(11) Uani d 1
C C11 0.5792(3) 0.2229(6) 0.5369(3) 0.0770(13) Uani d 1
C C12 0.6436(3) 0.1578(6) 0.5624(3) 0.0875(16) Uani d 1
C C13 0.6593(3) 0.0368(6) 0.6072(3) 0.0834(15) Uani d 1
C C14 0.6097(2) -0.0169(6) 0.6268(2) 0.0732(13) Uani d 1
C C15 0.4304(2) 0.3264(4) 0.4813(2) 0.0587(11) Uani d 1
C C16 0.3602(2) 0.3809(4) 0.4728(2) 0.0575(10) Uani d 1
C C17 0.3149(3) 0.4184(6) 0.4117(3) 0.0955(16) Uani d 1
C C18 0.2495(4) 0.4706(7) 0.4018(4) 0.121(2) Uani d 1
C C19 0.2308(3) 0.4928(7) 0.4517(5) 0.117(2) Uani d 1
C C20 0.2763(3) 0.4568(8) 0.5128(4) 0.128(2) Uani d 1
C C21 0.3403(2) 0.4009(6) 0.5229(3) 0.0863(15) Uani d 1
H H1N 0.4388(17) 0.212(4) 0.5592(16) 0.068(12) Uiso d 1
H H3N 0.5169(19) -0.236(5) 0.6197(19) 0.100(16) Uiso d 1
H H1 0.301(2) -0.372(6) 0.765(2) 0.13(2) Uiso d 1
H H2 0.306(2) -0.657(6) 0.778(2) 0.12(2) Uiso d 1
H H3 0.373(2) -0.813(5) 0.7433(18) 0.102(15) Uiso d 1
H H4 0.4381(19) -0.687(4) 0.6918(18) 0.085(14) Uiso d 1
H H7 0.4826(17) -0.462(4) 0.6572(17) 0.082(12) Uiso d 1
H H11 0.5650(18) 0.305(4) 0.5047(17) 0.070(13) Uiso d 1
H H12 0.6770(18) 0.193(4) 0.5496(16) 0.080(13) Uiso d 1
H H13 0.7054(18) -0.001(4) 0.6275(16) 0.075(11) Uiso d 1
H H14 0.6177(16) -0.093(4) 0.6591(16) 0.075(12) Uiso d 1
H H17 0.335(2) 0.409(5) 0.379(2) 0.111(18) Uiso d 1
H H18 0.226(2) 0.501(5) 0.360(2) 0.113(19) Uiso d 1
H H19 0.187(3) 0.528(6) 0.447(2) 0.14(2) Uiso d 1
H H20 0.263(3) 0.448(6) 0.547(3) 0.15(2) Uiso d 1
H H21 0.3704(18) 0.377(4) 0.5653(18) 0.078(13) Uiso d 1
H H3O 0.390(3) -0.183(6) 0.697(3) 0.16(3) Uiso d 1

loop_
_atom_site_aniso_label
_atom_site_aniso_U_11
_atom_site_aniso_U_22
_atom_site_aniso_U_33
_atom_site_aniso_U_12
_atom_site_aniso_U_13
_atom_site_aniso_U_23
O1 0.082(2) 0.0728(19) 0.087(2) 0.0275(16) 0.0511(18) 0.0078(15)
O2 0.109(2) 0.0752(19) 0.076(2) 0.0228(16) 0.0574(19) 0.0100(15)
O3 0.102(3) 0.086(2) 0.083(2) 0.0284(19) 0.049(2) 0.0116(17)
N1 0.059(2) 0.066(2) 0.071(3) 0.0136(19) 0.034(2) 0.0127(19)
N2 0.073(2) 0.063(2) 0.053(2) 0.0123(18) 0.0293(18) 0.0056(17)
N3 0.075(3) 0.066(3) 0.068(2) 0.015(2) 0.041(2) 0.0007(19)
C1 0.099(4) 0.108(5) 0.070(4) -0.007(4) 0.035(3) 0.007(3)
C2 0.120(5) 0.135(7) 0.091(4) -0.039(5) 0.047(4) 0.000(4)
C3 0.170(6) 0.075(4) 0.081(4) -0.026(4) 0.043(4) 0.006(3)
C4 0.127(5) 0.071(4) 0.066(3) 0.004(3) 0.038(3) -0.001(3)
C5 0.082(3) 0.066(3) 0.041(2) 0.004(2) 0.022(2) -0.001(2)
C6 0.075(3) 0.077(3) 0.045(3) 0.007(3) 0.017(2) 0.007(2)
C7 0.083(3) 0.062(3) 0.048(3) 0.019(2) 0.026(2) 0.002(2)
C8 0.066(3) 0.058(3) 0.050(2) 0.013(2) 0.025(2) -0.005(2)
C9 0.053(3) 0.063(3) 0.056(3) 0.008(2) 0.021(2) -0.007(2)
C10 0.056(3) 0.060(3) 0.064(3) 0.003(2) 0.028(2) -0.010(2)
C11 0.070(4) 0.063(3) 0.106(4) 0.004(3) 0.043(3) 0.001(3)
C12 0.073(4) 0.075(3) 0.132(5) -0.007(3) 0.059(4) -0.014(3)
C13 0.045(3) 0.089(4) 0.110(4) 0.010(3) 0.023(3) -0.011(3)
C14 0.066(4) 0.081(3) 0.071(3) 0.006(3) 0.025(3) -0.005(3)
C15 0.076(3) 0.045(2) 0.060(3) 0.008(2) 0.032(3) -0.003(2)
C16 0.063(3) 0.049(2) 0.057(3) 0.007(2) 0.019(3) 0.001(2)
C17 0.112(5) 0.091(4) 0.073(4) 0.039(3) 0.025(4) 0.004(3)
C18 0.118(6) 0.105(4) 0.091(6) 0.045(4) -0.012(5) -0.006(4)
C19 0.064(5) 0.110(5) 0.167(8) 0.018(4) 0.034(5) 0.004(5)
C20 0.078(4) 0.187(7) 0.132(6) 0.049(4) 0.056(5) 0.048(5)
C21 0.061(3) 0.127(4) 0.070(4) 0.029(3) 0.025(3) 0.018(3)

loop_
_atom_type_symbol
_atom_type_description
_atom_type_scat_dispersion_real
_atom_type_scat_dispersion_imag
_atom_type_scat_source
O O 0.0106 0.0060 'International Tables Vol C Tables 4.2.6.8 and 6.1.1.4'
N N 0.0061 0.0033 'International Tables Vol C Tables 4.2.6.8 and 6.1.1.4'
H H 0.0000 0.0000 'International Tables Vol C Tables 4.2.6.8 and 6.1.1.4'
C C 0.0033 0.0016 'International Tables Vol C Tables 4.2.6.8 and 6.1.1.4'

loop_
_geom_angle_atom_site_label_1
_geom_angle_atom_site_label_2
_geom_angle_atom_site_label_3
_geom_angle
C6 O3 H3O 106(4)
C7 N2 N3 118.1(3)
C11 C10 N1 123.2(4)
C11 C10 C9 118.5(4)
N1 C10 C9 118.3(3)
C14 C9 C10 118.7(4)
C14 C9 C8 120.4(4)
C10 C9 C8 120.8(4)
O2 C15 N1 124.1(4)
O2 C15 C16 121.1(4)
N1 C15 C16 114.8(4)
O1 C8 N3 121.7(4)
O1 C8 C9 123.4(4)
N3 C8 C9 114.9(3)
C8 N3 N2 118.7(3)
C8 N3 H3N 118(3)
N2 N3 H3N 121(3)
C21 C16 C17 118.7(5)
C21 C16 C15 123.2(4)
C17 C16 C15 118.0(4)
C15 N1 C10 129.0(4)
C15 N1 H1N 117(2)
C10 N1 H1N 114(2)
C16 C21 C20 120.9(6)
C16 C21 H21 120(2)
C20 C21 H21 119(2)
N2 C7 C5 120.1(4)
N2 C7 H7 122(2)
C5 C7 H7 118(2)
O3 C6 C1 116.9(5)
O3 C6 C5 123.0(4)
C1 C6 C5 120.1(5)
C12 C11 C10 120.9(5)
C12 C11 H11 125(2)
C10 C11 H11 115(2)
C11 C12 C13 120.9(5)
C11 C12 H12 121(2)
C13 C12 H12 118(2)
C6 C5 C4 118.4(4)
C6 C5 C7 121.6(4)
C4 C5 C7 120.0(4)
C2 C1 C6 120.2(6)
C2 C1 H1 124(3)
C6 C1 H1 116(3)
C13 C14 C9 122.1(5)
C13 C14 H14 123(2)
C9 C14 H14 115(2)
C14 C13 C12 118.9(5)
C14 C13 H13 121(2)
C12 C13 H13 120(2)
C19 C20 C21 120.4(7)
C19 C20 H20 122(3)
C21 C20 H20 117(3)
C4 C3 C2 118.5(6)
C4 C3 H3 120(3)
C2 C3 H3 122(3)
C3 C4 C5 121.2(5)
C3 C4 H4 123(2)
C5 C4 H4 116(2)
C19 C18 C17 121.0(6)
C19 C18 H18 127(3)
C17 C18 H18 111(3)
C16 C17 C18 119.8(6)
C16 C17 H17 113(3)
C18 C17 H17 127(3)
C18 C19 C20 119.2(6)
C18 C19 H19 123(3)
C20 C19 H19 118(3)
C1 C2 C3 121.6(6)
C1 C2 H2 122(3)
C3 C2 H2 116(3)

loop_
_geom_bond_atom_site_label_1
_geom_bond_atom_site_label_2
_geom_bond_distance
_geom_bond_publ_flag
O3 C6 1.354(5) yes
O3 H3O 0.88(7) ?
N2 C7 1.281(4) yes
N2 N3 1.371(4) yes
O1 C8 1.229(4) yes
O2 C15 1.232(4) ?
C10 C11 1.387(5) ?
C10 N1 1.400(4) yes
C10 C9 1.412(5) ?
C9 C14 1.384(5) ?
C9 C8 1.483(5) ?
C15 N1 1.344(4) yes
C15 C16 1.496(5) ?
C8 N3 1.353(4) yes
N3 H3N 0.89(5) ?
C16 C21 1.361(5) ?
C16 C17 1.370(5) ?
N1 H1N 0.92(4) ?
C21 C20 1.370(6) ?
C21 H21 0.94(3) ?
C7 C5 1.458(5) ?
C7 H7 1.01(3) ?
C6 C1 1.380(6) ?
C6 C5 1.396(5) ?
C11 C12 1.371(6) ?
C11 H11 0.96(4) ?
C12 C13 1.374(6) ?
C12 H12 0.91(3) ?
C5 C4 1.398(5) ?
C1 C2 1.358(8) ?
C1 H1 0.97(5) ?
C14 C13 1.365(6) ?
C14 H14 0.93(3) ?
C13 H13 0.96(3) ?
C20 C19 1.367(8) ?
C20 H20 0.93(5) ?
C3 C4 1.378(7) ?
C3 C2 1.383(8) ?
C3 H3 0.95(4) ?
C4 H4 0.95(5) ?
C18 C19 1.342(8) ?
C18 C17 1.387(8) ?
C18 H18 0.91(4) ?
C17 H17 0.98(5) ?
C19 H19 0.95(5) ?
C2 H2 0.92(5) ?

loop_
_geom_hbond_atom_site_label_D
_geom_hbond_atom_site_label_H
_geom_hbond_atom_site_label_A
_geom_hbond_site_symmetry_A
_geom_hbond_distance_DH
_geom_hbond_distance_HA
_geom_hbond_distance_DA
_geom_hbond_angle_DHA
_geom_hbond_publ_flag
O3 H3O N2 1_555 0.88(7) 1.81(7) 2.601(6) 150(5) yes
N1 H1N O1 1_555 0.92(4) 1.97(4) 2.728(5) 139(3) yes
N3 H3N O2 3_656 0.89(5) 1.99(5) 2.857(5) 165(4) yes
C4 H4 O1 1_545 0.95(5) 2.49(4) 3.317(6) 146(3) yes
C11 H11 O2 1_555 0.96(4) 2.27(3) 2.913(5) 124(3) yes
C14 H14 N3 1_555 0.93(3) 2.55(4) 2.858(7) 100(3) yes
C17 H17 O2 1_555 0.98(5) 2.41(4) 2.812(7) 104(3) yes

loop_
_geom_torsion_atom_site_label_1
_geom_torsion_atom_site_label_2
_geom_torsion_atom_site_label_3
_geom_torsion_atom_site_label_4
_geom_torsion
_geom_torsion_publ_flag
C11 C10 C9 C14 2.0(5) ?
N1 C10 C9 C14 -176.7(3) ?
C11 C10 C9 C8 179.8(3) ?
N1 C10 C9 C8 1.1(5) ?
C14 C9 C8 O1 143.4(4) ?
C10 C9 C8 O1 -34.4(5) ?
C14 C9 C8 N3 -36.7(5) ?
C10 C9 C8 N3 145.5(3) yes
O1 C8 N3 N2 -4.2(6) ?
C9 C8 N3 N2 175.9(3) ?
C7 N2 N3 C8 174.6(3) yes
O2 C15 C16 C21 -155.6(4) ?
N1 C15 C16 C21 26.1(5) yes
O2 C15 C16 C17 21.7(5) ?
N1 C15 C16 C17 -156.6(4) ?
O2 C15 N1 C10 2.3(6) ?
C16 C15 N1 C10 -179.5(3) yes
C11 C10 N1 C15 19.9(6) ?
C9 C10 N1 C15 -161.5(4) ?
C17 C16 C21 C20 0.3(7) ?
C15 C16 C21 C20 177.5(5) ?
N3 N2 C7 C5 177.1(3) yes
N1 C10 C11 C12 176.7(4) ?
C9 C10 C11 C12 -1.9(6) ?
C10 C11 C12 C13 1.3(7) ?
O3 C6 C5 C4 179.7(4) ?
C1 C6 C5 C4 -0.7(6) ?
O3 C6 C5 C7 2.3(6) ?
C1 C6 C5 C7 -178.1(4) ?
N2 C7 C5 C6 -1.1(6) yes
N2 C7 C5 C4 -178.5(4) ?
O3 C6 C1 C2 -179.5(4) ?
C5 C6 C1 C2 0.9(7) ?
C10 C9 C14 C13 -1.5(6) ?
C8 C9 C14 C13 -179.4(4) ?
C9 C14 C13 C12 1.0(7) ?
C11 C12 C13 C14 -0.8(7) ?
C16 C21 C20 C19 0.3(9) ?
C2 C3 C4 C5 0.6(8) ?
C6 C5 C4 C3 0.0(7) ?
C7 C5 C4 C3 177.4(4) ?
C21 C16 C17 C18 -2.1(7) ?
C15 C16 C17 C18 -179.5(5) ?
C19 C18 C17 C16 3.4(9) ?
C17 C18 C19 C20 -2.8(10) ?
C21 C20 C19 C18 0.9(10) ?
C6 C1 C2 C3 -0.3(9) ?
C4 C3 C2 C1 -0.5(9) ?

loop_
_cod_related_entry_id
_cod_related_entry_database
_cod_related_entry_code
1 ChemSpider 21178583
